data_4129841
loop_
_publ_author_name
'Cheng, Qing-Qing'
'Yedoyan, Julietta'
'Arman, Hadi'
'Doyle, Michael P.'

_publ_section_title
;
 Copper-Catalyzed Divergent Addition Reactions of Enoldiazoacetamides with
 Nitrones.
;
_journal_issue 1
_journal_name_full 'Journal of the American Chemical Society'
_journal_page_first 44
_journal_page_last 47
_journal_paper_doi 10.1021/jacs.5b10860
_journal_volume 138
_journal_year 2016
_chemical_absolute_configuration ad
_chemical_formula_moiety 'C28 H37 Cl N2 O3 Si'
_chemical_formula_sum 'C28 H37 Cl N2 O3 Si'
_chemical_formula_weight 513.13
_space_group_crystal_system monoclinic
_space_group_IT_number 4
_space_group_name_Hall 'P 2yb'
_space_group_name_H-M_alt 'P 1 21 1'
_atom_sites_solution_hydrogens geom
_atom_sites_solution_primary direct
_audit_creation_date 2015-08-06
_audit_creation_method
;
Olex2 1.2
(compiled 2015.01.26 svn.r3150 for OlexSys, GUI svn.r4998)
;
_cell_angle_alpha 90
_cell_angle_beta 99.174(10)
_cell_angle_gamma 90
_cell_formula_units_Z 2
_cell_length_a 6.520(4)
_cell_length_b 18.360(10)
_cell_length_c 12.283(7)
_cell_measurement_reflns_used 4483
_cell_measurement_temperature 293
_cell_measurement_theta_max 40.1
_cell_measurement_theta_min 2.0
_cell_volume 1451.6(15)
_computing_cell_refinement
;
CrystalClear-SM Expert 2.0 r15 (Rigaku, 2011)
;
_computing_data_collection
;
CrystalClear-SM Expert 2.0 r15 (Rigaku, 2011)
;
_computing_data_reduction
;
CrystalClear-SM Expert 2.0 r15 (Rigaku, 2011)
;
_computing_molecular_graphics 'Olex2 (Dolomanov et al., 2009)'
_computing_publication_material 'Olex2 (Dolomanov et al., 2009)'
_computing_structure_refinement 'ShelXL (Sheldrick, 2008)'
_computing_structure_solution 'ShelXT (Sheldrick, 2015)'
_diffrn_ambient_temperature 293
_diffrn_detector CCD
_diffrn_detector_area_resol_mean 28.5714
_diffrn_measured_fraction_theta_full 0.992
_diffrn_measured_fraction_theta_max 0.992
_diffrn_measurement_details
;
scan:
	Number of images: 248
	           Slice: -125.0000 - -1.0000
	     Image width: 0.5000
	        Exp time: 55.0000
	   Rotation axis: Omega
	           Omega: 0.0000
	           Kappa: 0.0000
	             Phi: 180.0000
	             XTD: 35.0024
	          2theta: -34.9854
scan:
	Number of images: 114
	           Slice: -67.0000 - -10.0000
	     Image width: 0.5000
	        Exp time: 55.0000
	   Rotation axis: Omega
	           Omega: 0.0000
	           Kappa: 70.0000
	             Phi: 180.0000
	             XTD: 35.0024
	          2theta: -34.9854
scan:
	Number of images: 114
	           Slice: -68.0000 - -11.0000
	     Image width: 0.5000
	        Exp time: 55.0000
	   Rotation axis: Omega
	           Omega: 0.0000
	           Kappa: 70.0000
	             Phi: 0.0000
	             XTD: 35.0024
	          2theta: -34.9854
scan:
	Number of images: 62
	           Slice: -65.0000 - -34.0000
	     Image width: 0.5000
	        Exp time: 55.0000
	   Rotation axis: Omega
	           Omega: 0.0000
	           Kappa: 0.0000
	             Phi: 90.0000
	             XTD: 35.0024
	          2theta: -34.9854
;
_diffrn_measurement_device
;
AFC12 (Right): Kappa 3 circle
;
_diffrn_measurement_device_type
;
Rigaku Saturn724 (2x2 bin mode)
;
_diffrn_measurement_method 'profile data from \w-scans'
_diffrn_measurement_specimen_support Fiber
_diffrn_orient_matrix_type d*Trek
_diffrn_orient_matrix_UB_11 -0.147257
_diffrn_orient_matrix_UB_12 -0.039430
_diffrn_orient_matrix_UB_13 0.030002
_diffrn_orient_matrix_UB_21 0.009069
_diffrn_orient_matrix_UB_22 -0.049578
_diffrn_orient_matrix_UB_23 -0.020645
_diffrn_orient_matrix_UB_31 0.009680
_diffrn_orient_matrix_UB_32 -0.029967
_diffrn_orient_matrix_UB_33 0.076219
_diffrn_radiation_monochromator 'Graphite Monochromator'
_diffrn_radiation_type MoK\a
_diffrn_radiation_wavelength 0.71075
_diffrn_reflns_av_R_equivalents 0.0413
_diffrn_reflns_av_unetI/netI 0.0432
_diffrn_reflns_Laue_measured_fraction_full 0.992
_diffrn_reflns_Laue_measured_fraction_max 0.992
_diffrn_reflns_limit_h_max 7
_diffrn_reflns_limit_h_min -7
_diffrn_reflns_limit_k_max 15
_diffrn_reflns_limit_k_min -21
_diffrn_reflns_limit_l_max 14
_diffrn_reflns_limit_l_min -14
_diffrn_reflns_number 7062
_diffrn_reflns_point_group_measured_fraction_full 0.770
_diffrn_reflns_point_group_measured_fraction_max 0.770
_diffrn_reflns_theta_full 25.036
_diffrn_reflns_theta_max 25.036
_diffrn_reflns_theta_min 2.783
_diffrn_source 'Sealed Tube'
_diffrn_source_current 40.0
_diffrn_source_power 2.0
_diffrn_source_voltage 50.0
_exptl_absorpt_coefficient_mu 0.203
_exptl_absorpt_correction_T_max 1.000
_exptl_absorpt_correction_T_min 0.308
_exptl_absorpt_correction_type multi-scan
_exptl_absorpt_process_details 'ABSCOR (Higashi, 1995)'
_exptl_crystal_colour 'clear colourless'
_exptl_crystal_colour_lustre clear
_exptl_crystal_colour_primary colourless
_exptl_crystal_density_diffrn 1.174
_exptl_crystal_description plate
_exptl_crystal_F_000 548
_exptl_crystal_size_max 0.53
_exptl_crystal_size_mid 0.37
_exptl_crystal_size_min 0.07
_refine_diff_density_max 1.171
_refine_diff_density_min -0.541
_refine_diff_density_rms 0.052
_refine_ls_abs_structure_details
;
 Flack x determined using 779 quotients [(I+)-(I-)]/[(I+)+(I-)]
 (Parsons, Flack and Wagner, Acta Cryst. B69 (2013) 249-259).
;
_refine_ls_abs_structure_Flack -0.09(11)
_refine_ls_extinction_method none
_refine_ls_goodness_of_fit_ref 1.036
_refine_ls_hydrogen_treatment constr
_refine_ls_matrix_type full
_refine_ls_number_parameters 321
_refine_ls_number_reflns 3975
_refine_ls_number_restraints 2
_refine_ls_restrained_S_all 1.052
_refine_ls_R_factor_all 0.0925
_refine_ls_R_factor_gt 0.0782
_refine_ls_shift/su_max 0.000
_refine_ls_shift/su_mean 0.000
_refine_ls_structure_factor_coef Fsqd
_refine_ls_weighting_details 'w=1/[\s^2^(Fo^2^)+(0.0100P)^2^+2.1000P] where P=(Fo^2^+2Fc^2^)/3'
_refine_ls_weighting_scheme calc
_refine_ls_wR_factor_gt 0.1385
_refine_ls_wR_factor_ref 0.1474
_reflns_Friedel_coverage 0.502
_reflns_Friedel_fraction_full 0.533
_reflns_Friedel_fraction_max 0.533
_reflns_number_gt 3205
_reflns_number_total 3975
_reflns_threshold_expression 'I > 2\s(I)'
_cod_data_source_file ja5b10860_si_002.cif
_cod_data_source_block cd1356a
_cod_original_cell_volume 1451.5(15)
_cod_database_code 4129841
_shelx_space_group_comment
;
The symmetry employed for this shelxl refinement is uniquely defined
by the following loop, which should always be used as a source of
symmetry information in preference to the above space-group names.
They are only intended as comments.
;
_olex2_refinement_description
;
1. Fixed Uiso
 At 1.2 times of:
  All C(H) groups, All C(H,H) groups
 At 1.5 times of:
  All C(H,H,H) groups
2. Restrained distances
 C8-C7
 1.4 with sigma of 0.02
3.a Ternary CH refined with riding coordinates:
 C4(H4)
3.b Secondary CH2 refined with riding coordinates:
 C1(H1A,H1B), C12(H12A,H12B), C16(H16A,H16B), C15(H15A,H15B), C13(H13A,H13B),
 C14(H14A,H14B)
3.c Aromatic/amide H refined with riding coordinates:
 C21(H21), C18(H18), C22(H22), C19(H19), C28(H28), C24(H24), C26(H26),
 C25(H25), C27(H27)
3.d Idealised Me refined as rotating group:
 C10(H10A,H10B,H10C), C9(H9A,H9B,H9C), C5(H5A,H5B,H5C), C8(H8A,H8B,H8C),
 C6(H6A,H6B,H6C)
;
_shelx_shelxl_version_number 2014/7
_olex2_exptl_crystal_mounting_method 'glass fiber'
_olex2_submission_special_instructions 'No special instructions were received'

loop_
_space_group_symop_operation_xyz
'x, y, z'
'-x, y+1/2, -z'

loop_
_atom_site_label
_atom_site_type_symbol
_atom_site_fract_x
_atom_site_fract_y
_atom_site_fract_z
_atom_site_U_iso_or_equiv
_atom_site_adp_type
_atom_site_occupancy
_atom_site_site_symmetry_order
_atom_site_calc_flag
_atom_site_refinement_flags_posn
Si1 Si 0.7766(4) 0.54521(17) 0.7985(2) 0.0906(8) Uani 1 1 d .
Cl1 Cl 0.8379(6) 0.30759(17) 0.0922(3) 0.1416(13) Uani 1 1 d .
O1 O 0.9774(6) 0.6112(2) 0.4356(3) 0.0556(11) Uani 1 1 d .
O2 O 0.8895(6) 0.5234(3) 0.6901(3) 0.0588(11) Uani 1 1 d .
N1 N 0.7599(8) 0.6223(3) 0.3923(4) 0.0514(13) Uani 1 1 d .
N3 N 0.5810(8) 0.3999(3) 0.5641(5) 0.0638(16) Uani 1 1 d .
O3 O 0.3433(6) 0.4885(3) 0.5134(4) 0.0722(14) Uani 1 1 d .
C3 C 0.6907(9) 0.5211(4) 0.5087(5) 0.0474(14) Uani 1 1 d .
C1 C 0.9944(10) 0.6027(4) 0.5524(5) 0.0542(16) Uani 1 1 d .
H1A H 0.9672 0.6491 0.5851 0.065 Uiso 1 1 calc R
H1B H 1.1350 0.5881 0.5825 0.065 Uiso 1 1 calc R
C2 C 0.8452(9) 0.5470(4) 0.5820(5) 0.0502(15) Uani 1 1 d .
C11 C 0.5264(9) 0.4673(4) 0.5289(5) 0.0539(16) Uani 1 1 d .
C4 C 0.6525(9) 0.5514(4) 0.3925(5) 0.0494(14) Uani 1 1 d .
H4 H 0.5032 0.5613 0.3744 0.059 Uiso 1 1 calc R
C12 C 0.4161(11) 0.3465(4) 0.5802(8) 0.078(2) Uani 1 1 d .
H12A H 0.2835 0.3713 0.5752 0.094 Uiso 1 1 calc R
H12B H 0.4485 0.3246 0.6528 0.094 Uiso 1 1 calc R
C17 C 0.7029(10) 0.4944(3) 0.3115(5) 0.0517(15) Uani 1 1 d .
C16 C 0.7850(10) 0.3673(4) 0.5705(6) 0.0636(19) Uani 1 1 d .
H16A H 0.8289 0.3477 0.6439 0.076 Uiso 1 1 calc R
H16B H 0.8846 0.4041 0.5570 0.076 Uiso 1 1 calc R
C23 C 0.7420(11) 0.6617(4) 0.2919(5) 0.0577(17) Uani 1 1 d .
C21 C 0.9442(13) 0.4104(4) 0.2484(6) 0.071(2) Uani 1 1 d .
H21 H 1.0790 0.3930 0.2517 0.085 Uiso 1 1 calc R
C15 C 0.7798(11) 0.3067(5) 0.4857(8) 0.079(2) Uani 1 1 d .
H15A H 0.9143 0.2829 0.4950 0.095 Uiso 1 1 calc R
H15B H 0.7541 0.3276 0.4123 0.095 Uiso 1 1 calc R
C18 C 0.5470(12) 0.4636(4) 0.2349(6) 0.074(2) Uani 1 1 d .
H18 H 0.4123 0.4816 0.2288 0.089 Uiso 1 1 calc R
C22 C 0.9029(11) 0.4658(4) 0.3169(5) 0.0586(17) Uani 1 1 d .
H22 H 1.0104 0.4846 0.3680 0.070 Uiso 1 1 calc R
C13 C 0.4027(11) 0.2883(5) 0.4932(8) 0.086(3) Uani 1 1 d .
H13A H 0.3605 0.3100 0.4211 0.103 Uiso 1 1 calc R
H13B H 0.2982 0.2528 0.5052 0.103 Uiso 1 1 calc R
C19 C 0.5877(15) 0.4068(5) 0.1674(8) 0.092(3) Uani 1 1 d .
H19 H 0.4810 0.3866 0.1172 0.111 Uiso 1 1 calc R
C14 C 0.6120(13) 0.2500(5) 0.4964(8) 0.089(3) Uani 1 1 d .
H14A H 0.6032 0.2153 0.4363 0.106 Uiso 1 1 calc R
H14B H 0.6475 0.2237 0.5652 0.106 Uiso 1 1 calc R
C28 C 0.5473(13) 0.6678(5) 0.2253(7) 0.076(2) Uani 1 1 d .
H28 H 0.4351 0.6415 0.2428 0.092 Uiso 1 1 calc R
C24 C 0.9059(13) 0.7025(4) 0.2649(6) 0.073(2) Uani 1 1 d .
H24 H 1.0361 0.6999 0.3085 0.087 Uiso 1 1 calc R
C20 C 0.7845(16) 0.3809(5) 0.1748(7) 0.084(3) Uani 1 1 d .
C26 C 0.6866(18) 0.7536(6) 0.1076(7) 0.105(3) Uani 1 1 d .
H26 H 0.6686 0.7846 0.0469 0.126 Uiso 1 1 calc R
C25 C 0.8751(17) 0.7471(5) 0.1728(7) 0.099(3) Uani 1 1 d .
H25 H 0.9868 0.7736 0.1550 0.119 Uiso 1 1 calc R
C27 C 0.5206(16) 0.7125(5) 0.1338(7) 0.093(3) Uani 1 1 d .
H27 H 0.3914 0.7153 0.0892 0.112 Uiso 1 1 calc R
C10 C 1.0736(17) 0.4649(6) 0.9310(8) 0.117(4) Uani 1 1 d .
H10A H 0.9708 0.4302 0.9451 0.176 Uiso 1 1 calc GR
H10B H 1.1874 0.4646 0.9912 0.176 Uiso 1 1 calc GR
H10C H 1.1234 0.4522 0.8641 0.176 Uiso 1 1 calc GR
C7 C 0.9762(17) 0.5417(6) 0.9194(7) 0.106(3) Uani 1 1 d D
C9 C 0.891(2) 0.5606(8) 1.0243(7) 0.148(5) Uani 1 1 d .
H9A H 0.8693 0.6123 1.0274 0.223 Uiso 1 1 calc GR
H9B H 0.9876 0.5455 1.0874 0.223 Uiso 1 1 calc GR
H9C H 0.7606 0.5360 1.0242 0.223 Uiso 1 1 calc GR
C5 C 0.6479(18) 0.6353(6) 0.7714(9) 0.132(5) Uani 1 1 d .
H5A H 0.7512 0.6720 0.7672 0.197 Uiso 1 1 calc GR
H5B H 0.5723 0.6469 0.8301 0.197 Uiso 1 1 calc GR
H5C H 0.5538 0.6335 0.7029 0.197 Uiso 1 1 calc GR
C8 C 1.1492(19) 0.6004(8) 0.8960(12) 0.181(7) Uani 1 1 d D
H8A H 1.2597 0.5758 0.8679 0.272 Uiso 1 1 calc GR
H8B H 1.2040 0.6249 0.9634 0.272 Uiso 1 1 calc GR
H8C H 1.0865 0.6354 0.8427 0.272 Uiso 1 1 calc GR
C6 C 0.5909(19) 0.4672(8) 0.8230(11) 0.167(7) Uani 1 1 d .
H6A H 0.4753 0.4662 0.7638 0.250 Uiso 1 1 calc GR
H6B H 0.5413 0.4750 0.8915 0.250 Uiso 1 1 calc GR
H6C H 0.6637 0.4216 0.8257 0.250 Uiso 1 1 calc GR

loop_
_atom_site_aniso_label
_atom_site_aniso_U_11
_atom_site_aniso_U_22
_atom_site_aniso_U_33
_atom_site_aniso_U_23
_atom_site_aniso_U_13
_atom_site_aniso_U_12
Si1 0.1040(17) 0.098(2) 0.0699(13) -0.0016(14) 0.0139(12) 0.0305(16)
Cl1 0.203(3) 0.089(2) 0.129(2) -0.0606(19) 0.015(2) 0.009(2)
O1 0.055(2) 0.047(3) 0.062(3) 0.001(2) -0.002(2) -0.003(2)
O2 0.062(3) 0.061(3) 0.051(2) 0.003(2) 0.0012(19) 0.007(2)
N1 0.053(3) 0.039(3) 0.059(3) 0.003(2) -0.001(2) -0.001(2)
N3 0.046(3) 0.045(4) 0.102(5) 0.018(3) 0.016(3) -0.001(3)
O3 0.044(2) 0.066(4) 0.106(4) 0.012(3) 0.009(2) 0.009(2)
C3 0.044(3) 0.038(3) 0.059(3) 0.004(3) 0.005(3) 0.005(3)
C1 0.054(3) 0.043(4) 0.061(4) -0.006(3) -0.004(3) 0.001(3)
C2 0.054(3) 0.043(4) 0.053(3) -0.003(3) 0.005(3) 0.006(3)
C11 0.049(3) 0.050(4) 0.062(4) 0.005(3) 0.009(3) 0.005(3)
C4 0.043(3) 0.046(4) 0.056(3) 0.006(3) -0.001(3) -0.002(3)
C12 0.048(4) 0.061(5) 0.128(7) 0.027(5) 0.021(4) -0.003(4)
C17 0.060(4) 0.036(3) 0.056(4) 0.002(3) -0.002(3) -0.006(3)
C16 0.051(4) 0.048(4) 0.091(5) 0.004(4) 0.007(4) 0.002(3)
C23 0.081(5) 0.034(4) 0.056(4) -0.004(3) 0.003(3) 0.002(3)
C21 0.085(5) 0.051(5) 0.078(5) -0.004(4) 0.018(4) 0.006(4)
C15 0.062(4) 0.061(5) 0.116(7) 0.000(5) 0.019(4) -0.002(4)
C18 0.069(5) 0.057(5) 0.087(5) -0.005(4) -0.013(4) 0.001(4)
C22 0.065(4) 0.050(4) 0.059(4) -0.004(3) 0.003(3) -0.002(3)
C13 0.057(4) 0.059(5) 0.135(8) 0.009(5) -0.005(5) -0.017(4)
C19 0.100(7) 0.065(6) 0.100(7) -0.026(5) -0.017(5) -0.008(5)
C14 0.091(6) 0.044(5) 0.124(7) -0.002(5) -0.001(5) -0.002(4)
C28 0.085(5) 0.059(5) 0.078(5) 0.008(4) -0.009(4) 0.004(4)
C24 0.091(6) 0.058(5) 0.065(5) 0.006(4) 0.001(4) -0.015(4)
C20 0.122(7) 0.060(5) 0.067(5) -0.023(4) 0.005(5) -0.004(5)
C26 0.159(9) 0.069(6) 0.077(6) 0.018(5) -0.009(6) -0.010(7)
C25 0.132(8) 0.087(7) 0.075(6) 0.024(5) 0.010(6) -0.016(6)
C27 0.117(7) 0.071(6) 0.079(6) 0.017(5) -0.025(5) 0.003(6)
C10 0.133(9) 0.120(10) 0.099(7) 0.021(7) 0.017(6) 0.053(8)
C7 0.142(8) 0.103(9) 0.070(5) -0.004(6) 0.010(5) 0.026(7)
C9 0.223(13) 0.166(14) 0.060(5) -0.022(7) 0.034(7) 0.031(11)
C5 0.157(10) 0.112(10) 0.133(9) 0.020(7) 0.044(8) 0.086(8)
C8 0.132(10) 0.174(15) 0.226(15) -0.081(13) -0.010(10) -0.070(10)
C6 0.172(12) 0.168(14) 0.191(13) -0.050(11) 0.123(11) -0.092(11)

loop_
_atom_type_symbol
_atom_type_description
_atom_type_scat_dispersion_real
_atom_type_scat_dispersion_imag
_atom_type_scat_source
C C 0.0033 0.0016 'International Tables Vol C Tables 4.2.6.8 and 6.1.1.4'
H H 0.0000 0.0000 'International Tables Vol C Tables 4.2.6.8 and 6.1.1.4'
Cl Cl 0.1484 0.1585 'International Tables Vol C Tables 4.2.6.8 and 6.1.1.4'
N N 0.0061 0.0033 'International Tables Vol C Tables 4.2.6.8 and 6.1.1.4'
O O 0.0106 0.0060 'International Tables Vol C Tables 4.2.6.8 and 6.1.1.4'
Si Si 0.0817 0.0704 'International Tables Vol C Tables 4.2.6.8 and 6.1.1.4'

loop_
_geom_angle_atom_site_label_1
_geom_angle_atom_site_label_2
_geom_angle_atom_site_label_3
_geom_angle
O2 Si1 C7 107.1(4)
O2 Si1 C5 108.3(4)
O2 Si1 C6 108.3(4)
C7 Si1 C5 115.0(6)
C7 Si1 C6 103.4(6)
C5 Si1 C6 114.3(6)
C1 O1 N1 107.4(4)
C2 O2 Si1 129.8(4)
O1 N1 C4 108.1(4)
C23 N1 O1 109.4(5)
C23 N1 C4 118.5(5)
C11 N3 C12 119.3(5)
C11 N3 C16 126.4(6)
C16 N3 C12 113.3(6)
C2 C3 C11 127.3(6)
C2 C3 C4 120.0(6)
C11 C3 C4 112.5(5)
O1 C1 H1A 109.3
O1 C1 H1B 109.3
O1 C1 C2 111.7(5)
H1A C1 H1B 107.9
C2 C1 H1A 109.3
C2 C1 H1B 109.3
O2 C2 C1 113.8(5)
C3 C2 O2 124.0(6)
C3 C2 C1 122.2(6)
N3 C11 C3 119.9(5)
O3 C11 N3 122.6(6)
O3 C11 C3 117.4(6)
N1 C4 C3 108.6(5)
N1 C4 H4 106.9
N1 C4 C17 117.0(5)
C3 C4 H4 106.9
C3 C4 C17 110.1(5)
C17 C4 H4 106.9
N3 C12 H12A 109.8
N3 C12 H12B 109.8
N3 C12 C13 109.6(7)
H12A C12 H12B 108.2
C13 C12 H12A 109.8
C13 C12 H12B 109.8
C18 C17 C4 120.9(6)
C18 C17 C22 117.0(7)
C22 C17 C4 121.8(5)
N3 C16 H16A 109.6
N3 C16 H16B 109.6
N3 C16 C15 110.2(6)
H16A C16 H16B 108.1
C15 C16 H16A 109.6
C15 C16 H16B 109.6
C28 C23 N1 119.3(7)
C24 C23 N1 121.5(6)
C24 C23 C28 118.5(7)
C22 C21 H21 120.3
C22 C21 C20 119.5(8)
C20 C21 H21 120.3
C16 C15 H15A 109.2
C16 C15 H15B 109.2
C16 C15 C14 112.2(7)
H15A C15 H15B 107.9
C14 C15 H15A 109.2
C14 C15 H15B 109.2
C17 C18 H18 119.2
C19 C18 C17 121.5(7)
C19 C18 H18 119.2
C17 C22 H22 119.2
C21 C22 C17 121.5(6)
C21 C22 H22 119.2
C12 C13 H13A 109.4
C12 C13 H13B 109.4
C12 C13 C14 111.0(6)
H13A C13 H13B 108.0
C14 C13 H13A 109.4
C14 C13 H13B 109.4
C18 C19 H19 120.2
C20 C19 C18 119.6(8)
C20 C19 H19 120.2
C15 C14 H14A 109.8
C15 C14 H14B 109.8
C13 C14 C15 109.4(7)
C13 C14 H14A 109.8
C13 C14 H14B 109.8
H14A C14 H14B 108.2
C23 C28 H28 119.7
C27 C28 C23 120.5(9)
C27 C28 H28 119.7
C23 C24 H24 120.1
C25 C24 C23 119.8(8)
C25 C24 H24 120.1
C21 C20 Cl1 118.9(8)
C19 C20 Cl1 120.2(7)
C19 C20 C21 120.9(8)
C25 C26 H26 120.8
C25 C26 C27 118.5(8)
C27 C26 H26 120.8
C24 C25 H25 118.9
C26 C25 C24 122.2(9)
C26 C25 H25 118.9
C28 C27 C26 120.4(8)
C28 C27 H27 119.8
C26 C27 H27 119.8
H10A C10 H10B 109.5
H10A C10 H10C 109.5
H10B C10 H10C 109.5
C7 C10 H10A 109.5
C7 C10 H10B 109.5
C7 C10 H10C 109.5
C10 C7 Si1 109.9(8)
C10 C7 C8 109.7(10)
C9 C7 Si1 111.8(8)
C9 C7 C10 109.3(9)
C9 C7 C8 110.9(11)
C8 C7 Si1 105.1(7)
C7 C9 H9A 109.5
C7 C9 H9B 109.5
C7 C9 H9C 109.5
H9A C9 H9B 109.5
H9A C9 H9C 109.5
H9B C9 H9C 109.5
Si1 C5 H5A 109.5
Si1 C5 H5B 109.5
Si1 C5 H5C 109.5
H5A C5 H5B 109.5
H5A C5 H5C 109.5
H5B C5 H5C 109.5
C7 C8 H8A 109.5
C7 C8 H8B 109.5
C7 C8 H8C 109.5
H8A C8 H8B 109.5
H8A C8 H8C 109.5
H8B C8 H8C 109.5
Si1 C6 H6A 109.5
Si1 C6 H6B 109.5
Si1 C6 H6C 109.5
H6A C6 H6B 109.5
H6A C6 H6C 109.5
H6B C6 H6C 109.5

loop_
_geom_bond_atom_site_label_1
_geom_bond_atom_site_label_2
_geom_bond_distance
Si1 O2 1.670(5)
Si1 C7 1.812(10)
Si1 C5 1.861(10)
Si1 C6 1.929(11)
Cl1 C20 1.753(9)
O1 N1 1.447(6)
O1 C1 1.429(7)
O2 C2 1.383(7)
N1 C4 1.478(8)
N1 C23 1.418(8)
N3 C11 1.340(9)
N3 C12 1.491(8)
N3 C16 1.449(8)
O3 C11 1.241(7)
C3 C2 1.328(8)
C3 C11 1.506(9)
C3 C4 1.515(8)
C1 H1A 0.9700
C1 H1B 0.9700
C1 C2 1.497(9)
C4 H4 0.9800
C4 C17 1.516(9)
C12 H12A 0.9700
C12 H12B 0.9700
C12 C13 1.504(12)
C17 C18 1.391(9)
C17 C22 1.398(9)
C16 H16A 0.9700
C16 H16B 0.9700
C16 C15 1.521(11)
C23 C28 1.401(9)
C23 C24 1.388(10)
C21 H21 0.9300
C21 C22 1.373(10)
C21 C20 1.377(11)
C15 H15A 0.9700
C15 H15B 0.9700
C15 C14 1.530(11)
C18 H18 0.9300
C18 C19 1.384(11)
C22 H22 0.9300
C13 H13A 0.9700
C13 H13B 0.9700
C13 C14 1.530(10)
C19 H19 0.9300
C19 C20 1.358(12)
C14 H14A 0.9700
C14 H14B 0.9700
C28 H28 0.9300
C28 C27 1.381(11)
C24 H24 0.9300
C24 C25 1.385(11)
C26 H26 0.9300
C26 C25 1.361(13)
C26 C27 1.398(13)
C25 H25 0.9300
C27 H27 0.9300
C10 H10A 0.9600
C10 H10B 0.9600
C10 H10C 0.9600
C10 C7 1.543(14)
C7 C9 1.524(12)
C7 C8 1.619(13)
C9 H9A 0.9600
C9 H9B 0.9600
C9 H9C 0.9600
C5 H5A 0.9600
C5 H5B 0.9600
C5 H5C 0.9600
C8 H8A 0.9600
C8 H8B 0.9600
C8 H8C 0.9600
C6 H6A 0.9600
C6 H6B 0.9600
C6 H6C 0.9600

loop_
_geom_torsion_atom_site_label_1
_geom_torsion_atom_site_label_2
_geom_torsion_atom_site_label_3
_geom_torsion_atom_site_label_4
_geom_torsion
Si1 O2 C2 C3 -79.7(8)
Si1 O2 C2 C1 103.1(6)
O1 N1 C4 C3 56.2(6)
O1 N1 C4 C17 -69.2(6)
O1 N1 C23 C28 168.8(6)
O1 N1 C23 C24 -19.9(9)
O1 C1 C2 O2 164.6(5)
O1 C1 C2 C3 -12.7(8)
O2 Si1 C7 C10 -58.3(9)
O2 Si1 C7 C9 -179.9(9)
O2 Si1 C7 C8 59.6(8)
N1 O1 C1 C2 50.7(6)
N1 C4 C17 C18 -123.2(7)
N1 C4 C17 C22 62.7(8)
N1 C23 C28 C27 172.6(8)
N1 C23 C24 C25 -172.2(7)
N3 C12 C13 C14 57.4(9)
N3 C16 C15 C14 -54.3(9)
C3 C4 C17 C18 112.2(7)
C3 C4 C17 C22 -61.9(8)
C1 O1 N1 C4 -75.3(6)
C1 O1 N1 C23 154.3(5)
C2 C3 C11 N3 -62.0(10)
C2 C3 C11 O3 116.9(7)
C2 C3 C4 N1 -17.7(8)
C2 C3 C4 C17 111.7(6)
C11 N3 C12 C13 109.9(8)
C11 N3 C16 C15 -111.2(8)
C11 C3 C2 O2 5.4(10)
C11 C3 C2 C1 -177.6(6)
C11 C3 C4 N1 156.8(5)
C11 C3 C4 C17 -73.9(6)
C4 N1 C23 C28 44.3(9)
C4 N1 C23 C24 -144.4(7)
C4 C3 C2 O2 178.9(6)
C4 C3 C2 C1 -4.0(9)
C4 C3 C11 N3 124.1(7)
C4 C3 C11 O3 -57.1(8)
C4 C17 C18 C19 -173.9(7)
C4 C17 C22 C21 175.2(6)
C12 N3 C11 O3 3.3(12)
C12 N3 C11 C3 -177.9(6)
C12 N3 C16 C15 57.3(9)
C12 C13 C14 C15 -55.1(10)
C17 C18 C19 C20 -0.8(14)
C16 N3 C11 O3 171.2(7)
C16 N3 C11 C3 -10.0(11)
C16 N3 C12 C13 -59.5(9)
C16 C15 C14 C13 53.3(10)
C23 N1 C4 C3 -178.8(5)
C23 N1 C4 C17 55.9(7)
C23 C28 C27 C26 -1.3(14)
C23 C24 C25 C26 1.1(15)
C18 C17 C22 C21 0.9(10)
C18 C19 C20 Cl1 178.5(7)
C18 C19 C20 C21 -0.2(15)
C22 C17 C18 C19 0.4(11)
C22 C21 C20 Cl1 -177.2(6)
C22 C21 C20 C19 1.5(13)
C28 C23 C24 C25 -0.9(12)
C24 C23 C28 C27 1.1(12)
C20 C21 C22 C17 -1.9(12)
C25 C26 C27 C28 1.4(16)
C27 C26 C25 C24 -1.3(16)
C7 Si1 O2 C2 -147.9(6)
C5 Si1 O2 C2 -23.3(8)
C5 Si1 C7 C10 -178.7(8)
C5 Si1 C7 C9 59.7(11)
C5 Si1 C7 C8 -60.8(9)
C6 Si1 O2 C2 101.1(7)
C6 Si1 C7 C10 55.9(9)
C6 Si1 C7 C9 -65.7(10)
C6 Si1 C7 C8 173.9(8)
